data_2234443
loop_
_publ_author_name
'Arun Kumar, Kannan'
'Meera, Parthsarathi'
'Amutha Selvi, Madhavan'
'Dayalan, Arunachalam'

_publ_section_title
;
 (Carbonato-\k^2^<i>O</i>,<i>O</i>')bis(5,5'-dimethyl-2,2'-bipyridyl-\k^2^<i>N</i>,<i>N</i>')cobalt(III)
 bromide trihydrate
;
_journal_coeditor_code WM2590
_journal_issue 4
_journal_name_full 'Acta Crystallographica Section E'
_journal_page_first m383
_journal_page_last m384
_journal_paper_doi 10.1107/S160053681200894X
_journal_volume 68
_journal_year 2012
_chemical_formula_iupac '[Co (C O3) (C12 H12 N2)2] Br, 3H2 O'
_chemical_formula_moiety 'C25 H24 Co N4 O3 +, Br -, 3(H2 O)'
_chemical_formula_sum 'C25 H30 Br Co N4 O6'
_chemical_formula_weight 621.32
_chemical_name_systematic
;
(Carbonato-\k^2^<i>O</i>,<i>O</i>')bis(5,5'-dimethyl-2,2'-bipyridyl-
\k^2^<i>N</i>,<i>N</i>')cobalt(III) bromide trihydrate
;
_space_group_IT_number 14
_symmetry_cell_setting monoclinic
_symmetry_space_group_name_Hall '-P 2ybc'
_symmetry_space_group_name_H-M 'P 1 21/c 1'
_atom_sites_solution_hydrogens geom
_atom_sites_solution_primary direct
_atom_sites_solution_secondary difmap
_audit_creation_method SHELXL-97
_cell_angle_alpha 90.00
_cell_angle_beta 100.143(3)
_cell_angle_gamma 90.00
_cell_formula_units_Z 4
_cell_length_a 11.5802(15)
_cell_length_b 15.958(2)
_cell_length_c 14.3921(17)
_cell_measurement_reflns_used 4593
_cell_measurement_temperature 293(2)
_cell_measurement_theta_max 25.55
_cell_measurement_theta_min 2.20
_cell_volume 2618.0(6)
_computing_cell_refinement 'SAINT (Bruker, 2004)'
_computing_data_collection 'APEX2 (Bruker, 2004)'
_computing_data_reduction 'SAINT (Bruker, 2004)'
_computing_molecular_graphics 'ORTEP-3 (Farrugia, 1997) and Mercury (Macrae <i>et al.</i>, 2008)'
_computing_publication_material 'publCIF (Westrip, 2010)'
_computing_structure_refinement 'SHELXL97 (Sheldrick, 2008)'
_computing_structure_solution 'SIR92 (Altomare <i>et al.</i>, 1993)'
_diffrn_ambient_temperature 293(2)
_diffrn_measured_fraction_theta_full 0.986
_diffrn_measured_fraction_theta_max 0.986
_diffrn_measurement_device_type 'Bruker APEXII CCD'
_diffrn_measurement_method '\w and \f scan'
_diffrn_radiation_monochromator graphite
_diffrn_radiation_source 'fine-focus sealed tube'
_diffrn_radiation_type MoK\a
_diffrn_radiation_wavelength 0.71073
_diffrn_reflns_av_R_equivalents 0.0484
_diffrn_reflns_av_sigmaI/netI 0.0429
_diffrn_reflns_limit_h_max 14
_diffrn_reflns_limit_h_min -14
_diffrn_reflns_limit_k_max 19
_diffrn_reflns_limit_k_min -19
_diffrn_reflns_limit_l_max 17
_diffrn_reflns_limit_l_min -17
_diffrn_reflns_number 23769
_diffrn_reflns_theta_full 25.91
_diffrn_reflns_theta_max 25.91
_diffrn_reflns_theta_min 2.20
_diffrn_standards_number 0
_exptl_absorpt_coefficient_mu 2.229
_exptl_absorpt_correction_T_max 0.6642
_exptl_absorpt_correction_T_min 0.5545
_exptl_absorpt_correction_type multi-scan
_exptl_absorpt_process_details '(SADABS; Bruker, 2004)'
_exptl_crystal_colour red
_exptl_crystal_density_diffrn 1.561
_exptl_crystal_density_method 'not measured'
_exptl_crystal_description block
_exptl_crystal_F_000 1248
_exptl_crystal_size_max 0.30
_exptl_crystal_size_mid 0.25
_exptl_crystal_size_min 0.20
_refine_diff_density_max 0.772
_refine_diff_density_min -1.430
_refine_ls_extinction_method none
_refine_ls_goodness_of_fit_ref 1.022
_refine_ls_hydrogen_treatment constr
_refine_ls_matrix_type full
_refine_ls_number_parameters 346
_refine_ls_number_reflns 5033
_refine_ls_number_restraints 0
_refine_ls_restrained_S_all 1.022
_refine_ls_R_factor_all 0.0874
_refine_ls_R_factor_gt 0.0463
_refine_ls_shift/su_max 0.000
_refine_ls_shift/su_mean 0.000
_refine_ls_structure_factor_coef Fsqd
_refine_ls_weighting_details 'calc w=1/[\s^2^(Fo^2^)+(0.0686P)^2^+2.4848P] where P=(Fo^2^+2Fc^2^)/3'
_refine_ls_weighting_scheme calc
_refine_ls_wR_factor_gt 0.1180
_refine_ls_wR_factor_ref 0.1448
_reflns_number_gt 3111
_reflns_number_total 5033
_reflns_threshold_expression I>2sigma(I)
_cod_data_source_file wm2590.cif
_cod_data_source_block I
_cod_original_sg_symbol_H-M 'P 21/c'
_cod_database_code 2234443
_cod_database_fobs_code 2234443

loop_
_symmetry_equiv_pos_as_xyz
'x, y, z'
'-x, y+1/2, -z+1/2'
'-x, -y, -z'
'x, -y-1/2, z-1/2'

loop_
_atom_site_type_symbol
_atom_site_label
_atom_site_fract_x
_atom_site_fract_y
_atom_site_fract_z
_atom_site_U_iso_or_equiv
_atom_site_adp_type
_atom_site_calc_flag
_atom_site_refinement_flags
_atom_site_occupancy
_atom_site_symmetry_multiplicity
_atom_site_disorder_assembly
_atom_site_disorder_group
_atom_site_attached_hydrogens
C C1 0.3712(3) 0.2890(2) 0.7720(3) 0.0345(8) Uani d . 1 1 . . 0
H H1 0.3549 0.3252 0.8186 0.041 Uiso calc R 1 1 . . 0
C C2 0.2916(3) 0.2835(2) 0.6885(3) 0.0360(9) Uani d . 1 1 . . 0
C C3 0.3182(4) 0.2288(2) 0.6203(3) 0.0402(10) Uani d . 1 1 . . 0
H H3 0.2675 0.2237 0.5627 0.048 Uiso calc R 1 1 . . 0
C C4 0.4194(3) 0.1824(2) 0.6379(2) 0.0374(9) Uani d . 1 1 . . 0
H H4 0.4366 0.1450 0.5926 0.045 Uiso calc R 1 1 . . 0
C C5 0.4953(3) 0.1909(2) 0.7222(2) 0.0301(8) Uani d . 1 1 . . 0
C C6 0.6068(3) 0.1471(2) 0.7492(2) 0.0300(8) Uani d . 1 1 . . 0
C C7 0.6501(3) 0.0889(2) 0.6939(3) 0.0389(9) Uani d . 1 1 . . 0
H H7 0.6063 0.0731 0.6360 0.047 Uiso calc R 1 1 . . 0
C C8 0.7597(3) 0.0539(2) 0.7250(3) 0.0406(9) Uani d . 1 1 . . 0
H H8 0.7893 0.0140 0.6884 0.049 Uiso calc R 1 1 . . 0
C C9 0.8246(3) 0.0785(2) 0.8104(3) 0.0372(9) Uani d . 1 1 . . 0
C C10 0.7749(3) 0.1367(2) 0.8627(2) 0.0342(8) Uani d . 1 1 . . 0
H H10 0.8176 0.1539 0.9203 0.041 Uiso calc R 1 1 . . 0
C C11 0.1830(3) 0.3362(3) 0.6723(3) 0.0497(11) Uani d . 1 1 . . 0
H H11A 0.1417 0.3292 0.7241 0.074 Uiso calc R 1 1 . . 0
H H11B 0.1334 0.3193 0.6148 0.074 Uiso calc R 1 1 . . 0
H H11C 0.2041 0.3940 0.6678 0.074 Uiso calc R 1 1 . . 0
C C12 0.9454(4) 0.0463(3) 0.8466(3) 0.0533(11) Uani d . 1 1 . . 0
H H12A 1.0005 0.0917 0.8510 0.080 Uiso calc R 1 1 . . 0
H H12B 0.9654 0.0045 0.8041 0.080 Uiso calc R 1 1 . . 0
H H12C 0.9478 0.0219 0.9079 0.080 Uiso calc R 1 1 . . 0
C C13 0.4108(3) 0.1317(2) 0.9421(2) 0.0337(8) Uani d . 1 1 . . 0
H H13 0.3688 0.1440 0.8825 0.040 Uiso calc R 1 1 . . 0
C C14 0.3629(3) 0.0754(2) 0.9986(3) 0.0344(8) Uani d . 1 1 . . 0
C C15 0.4271(3) 0.0582(2) 1.0863(3) 0.0382(9) Uani d . 1 1 . . 0
H H15 0.3983 0.0201 1.1255 0.046 Uiso calc R 1 1 . . 0
C C16 0.5334(3) 0.0966(2) 1.1166(2) 0.0346(8) Uani d . 1 1 . . 0
H H16 0.5761 0.0852 1.1763 0.042 Uiso calc R 1 1 . . 0
C C17 0.5761(3) 0.1526(2) 1.0571(2) 0.0294(8) Uani d . 1 1 . . 0
C C18 0.6864(3) 0.1986(2) 1.0812(2) 0.0298(8) Uani d . 1 1 . . 0
C C19 0.7652(3) 0.1912(2) 1.1642(2) 0.0373(9) Uani d . 1 1 . . 0
H H19 0.7504 0.1541 1.2105 0.045 Uiso calc R 1 1 . . 0
C C20 0.8656(3) 0.2384(2) 1.1787(3) 0.0387(9) Uani d . 1 1 . . 0
H H20 0.9190 0.2335 1.2348 0.046 Uiso calc R 1 1 . . 0
C C21 0.8874(3) 0.2938(2) 1.1092(2) 0.0369(9) Uani d . 1 1 . . 0
C C22 0.8051(3) 0.2976(2) 1.0263(2) 0.0350(9) Uani d . 1 1 . . 0
H H22 0.8187 0.3337 0.9787 0.042 Uiso calc R 1 1 . . 0
C C23 0.2454(3) 0.0377(3) 0.9622(3) 0.0474(10) Uani d . 1 1 . . 0
H H23A 0.2341 -0.0107 0.9992 0.071 Uiso calc R 1 1 . . 0
H H23B 0.2414 0.0215 0.8975 0.071 Uiso calc R 1 1 . . 0
H H23C 0.1852 0.0781 0.9665 0.071 Uiso calc R 1 1 . . 0
C C24 0.9940(3) 0.3485(3) 1.1216(3) 0.0508(11) Uani d . 1 1 . . 0
H H24A 1.0361 0.3387 1.0709 0.076 Uiso calc R 1 1 . . 0
H H24B 1.0436 0.3356 1.1806 0.076 Uiso calc R 1 1 . . 0
H H24C 0.9706 0.4062 1.1214 0.076 Uiso calc R 1 1 . . 0
N N1 0.4700(2) 0.24492(18) 0.78871(19) 0.0301(7) Uani d . 1 1 . . 0
N N2 0.6678(2) 0.16936(18) 0.83404(19) 0.0313(7) Uani d . 1 1 . . 0
N N3 0.5147(2) 0.16874(18) 0.96982(18) 0.0294(7) Uani d . 1 1 . . 0
N N4 0.7072(3) 0.25148(17) 1.01256(19) 0.0304(6) Uani d . 1 1 . . 0
C C25 0.5843(3) 0.3968(2) 0.8970(3) 0.0398(9) Uani d . 1 1 . . 0
Co Co1 0.58872(4) 0.25212(3) 0.90051(3) 0.02805(16) Uani d . 1 1 . . 0
O O1 0.5219(2) 0.34952(16) 0.94414(17) 0.0381(6) Uani d . 1 1 . . 0
O O2 0.5824(3) 0.47344(18) 0.8941(2) 0.0651(9) Uani d . 1 1 . . 0
O O3 0.6496(2) 0.34948(15) 0.85188(16) 0.0365(6) Uani d . 1 1 . . 0
Br Br1 1.09456(5) 0.26057(4) 0.90092(4) 0.0860(2) Uani d . 1 1 . . 0
O O4 0.7273(5) 0.5300(3) 0.7641(3) 0.1209(16) Uani d . 1 1 . . 2
O O5 0.9316(14) 0.4389(5) 0.8542(6) 0.140(4) Uani d P 0.80(2) 1 A 1 2
O O5' 1.012(5) 0.436(2) 0.869(3) 0.140(4) Uani d P 0.20(2) 1 A 2 2
O O6 0.8141(11) 0.5262(7) 1.0104(8) 0.158(5) Uani d P 0.761(18) 1 B 1 2
O O6' 0.745(3) 0.560(2) 1.046(3) 0.158(5) Uani d P 0.239(18) 1 B 2 2

loop_
_atom_site_aniso_label
_atom_site_aniso_U_11
_atom_site_aniso_U_22
_atom_site_aniso_U_33
_atom_site_aniso_U_12
_atom_site_aniso_U_13
_atom_site_aniso_U_23
C1 0.039(2) 0.031(2) 0.033(2) 0.0002(17) 0.0044(16) 0.0027(16)
C2 0.040(2) 0.034(2) 0.032(2) -0.0010(17) -0.0007(16) 0.0069(16)
C3 0.044(2) 0.043(2) 0.029(2) -0.0060(18) -0.0069(16) 0.0008(16)
C4 0.045(2) 0.039(2) 0.0268(19) -0.0022(18) 0.0016(16) -0.0030(16)
C5 0.037(2) 0.0279(19) 0.0262(18) -0.0059(16) 0.0075(15) 0.0007(14)
C6 0.037(2) 0.0311(19) 0.0220(18) -0.0066(16) 0.0049(14) 0.0014(14)
C7 0.044(2) 0.039(2) 0.033(2) -0.0071(18) 0.0070(16) -0.0048(17)
C8 0.046(2) 0.038(2) 0.040(2) 0.0014(18) 0.0135(18) -0.0051(17)
C9 0.035(2) 0.035(2) 0.042(2) -0.0011(17) 0.0090(17) 0.0055(17)
C10 0.038(2) 0.034(2) 0.0287(19) -0.0032(17) 0.0016(15) 0.0057(15)
C11 0.043(2) 0.049(3) 0.052(3) 0.006(2) -0.0060(19) 0.004(2)
C12 0.041(2) 0.055(3) 0.064(3) 0.004(2) 0.009(2) 0.003(2)
C13 0.038(2) 0.035(2) 0.0273(19) -0.0020(17) 0.0049(15) 0.0004(15)
C14 0.038(2) 0.0292(19) 0.037(2) 0.0040(16) 0.0106(16) -0.0027(16)
C15 0.042(2) 0.035(2) 0.040(2) 0.0020(17) 0.0137(18) 0.0056(16)
C16 0.039(2) 0.038(2) 0.0273(19) 0.0040(17) 0.0057(15) 0.0096(15)
C17 0.036(2) 0.0291(19) 0.0234(18) 0.0054(16) 0.0057(14) 0.0016(14)
C18 0.036(2) 0.031(2) 0.0222(17) 0.0027(16) 0.0039(14) 0.0000(14)
C19 0.040(2) 0.044(2) 0.0263(19) 0.0027(18) 0.0026(15) 0.0016(16)
C20 0.039(2) 0.047(2) 0.027(2) 0.0045(19) -0.0020(16) -0.0030(17)
C21 0.037(2) 0.038(2) 0.035(2) 0.0012(17) 0.0043(16) -0.0079(17)
C22 0.041(2) 0.035(2) 0.028(2) -0.0053(18) 0.0032(15) 0.0011(15)
C23 0.040(2) 0.046(2) 0.057(3) -0.0114(19) 0.0104(19) 0.000(2)
C24 0.044(2) 0.057(3) 0.050(3) -0.009(2) 0.0020(19) -0.009(2)
N1 0.0346(16) 0.0322(16) 0.0231(15) -0.0002(14) 0.0044(12) 0.0045(12)
N2 0.0353(17) 0.0325(17) 0.0256(15) -0.0027(14) 0.0035(12) 0.0018(12)
N3 0.0345(17) 0.0310(16) 0.0229(15) 0.0016(13) 0.0053(12) 0.0015(12)
N4 0.0379(17) 0.0295(15) 0.0233(15) -0.0034(14) 0.0040(12) -0.0011(12)
C25 0.051(2) 0.034(2) 0.033(2) -0.001(2) 0.0039(17) 0.0021(18)
Co1 0.0354(3) 0.0294(3) 0.0184(3) -0.0015(2) 0.00190(18) 0.0018(2)
O1 0.0463(16) 0.0376(15) 0.0312(14) 0.0005(12) 0.0087(11) -0.0018(11)
O2 0.082(2) 0.0318(17) 0.086(2) 0.0046(16) 0.0279(19) 0.0062(16)
O3 0.0474(16) 0.0339(14) 0.0289(14) -0.0032(12) 0.0084(11) 0.0051(11)
Br1 0.0908(5) 0.1163(6) 0.0404(3) 0.0077(4) -0.0173(3) -0.0045(3)
O4 0.181(5) 0.098(3) 0.093(3) -0.033(3) 0.049(3) -0.006(3)
O5 0.149(11) 0.099(4) 0.165(6) -0.033(6) 0.005(7) 0.029(4)
O5' 0.149(11) 0.099(4) 0.165(6) -0.033(6) 0.005(7) 0.029(4)
O6 0.118(8) 0.152(8) 0.184(8) -0.041(7) -0.032(7) 0.093(7)
O6' 0.118(8) 0.152(8) 0.184(8) -0.041(7) -0.032(7) 0.093(7)

loop_
_atom_type_symbol
_atom_type_description
_atom_type_scat_dispersion_real
_atom_type_scat_dispersion_imag
_atom_type_scat_source
C C 0.0033 0.0016 'International Tables Vol C Tables 4.2.6.8 and 6.1.1.4'
H H 0.0000 0.0000 'International Tables Vol C Tables 4.2.6.8 and 6.1.1.4'
N N 0.0061 0.0033 'International Tables Vol C Tables 4.2.6.8 and 6.1.1.4'
O O 0.0106 0.0060 'International Tables Vol C Tables 4.2.6.8 and 6.1.1.4'
Br Br -0.2901 2.4595 'International Tables Vol C Tables 4.2.6.8 and 6.1.1.4'
Co Co 0.3494 0.9721 'International Tables Vol C Tables 4.2.6.8 and 6.1.1.4'

loop_
_geom_angle_atom_site_label_1
_geom_angle_atom_site_label_2
_geom_angle_atom_site_label_3
_geom_angle
N1 C1 C2 123.0(3)
N1 C1 H1 118.5
C2 C1 H1 118.5
C1 C2 C3 117.3(3)
C1 C2 C11 120.8(4)
C3 C2 C11 121.9(3)
C4 C3 C2 119.8(3)
C4 C3 H3 120.1
C2 C3 H3 120.1
C3 C4 C5 120.2(4)
C3 C4 H4 119.9
C5 C4 H4 119.9
N1 C5 C4 120.0(3)
N1 C5 C6 114.0(3)
C4 C5 C6 125.9(3)
N2 C6 C7 121.1(3)
N2 C6 C5 114.4(3)
C7 C6 C5 124.5(3)
C6 C7 C8 119.5(3)
C6 C7 H7 120.3
C8 C7 H7 120.3
C9 C8 C7 119.8(4)
C9 C8 H8 120.1
C7 C8 H8 120.1
C8 C9 C10 117.5(3)
C8 C9 C12 122.8(4)
C10 C9 C12 119.7(4)
N2 C10 C9 123.0(3)
N2 C10 H10 118.5
C9 C10 H10 118.5
C2 C11 H11A 109.5
C2 C11 H11B 109.5
H11A C11 H11B 109.5
C2 C11 H11C 109.5
H11A C11 H11C 109.5
H11B C11 H11C 109.5
C9 C12 H12A 109.5
C9 C12 H12B 109.5
H12A C12 H12B 109.5
C9 C12 H12C 109.5
H12A C12 H12C 109.5
H12B C12 H12C 109.5
N3 C13 C14 122.8(3)
N3 C13 H13 118.6
C14 C13 H13 118.6
C15 C14 C13 117.4(3)
C15 C14 C23 123.5(3)
C13 C14 C23 119.1(3)
C14 C15 C16 120.8(3)
C14 C15 H15 119.6
C16 C15 H15 119.6
C15 C16 C17 119.1(3)
C15 C16 H16 120.4
C17 C16 H16 120.4
N3 C17 C16 120.6(3)
N3 C17 C18 114.8(3)
C16 C17 C18 124.6(3)
N4 C18 C19 120.8(3)
N4 C18 C17 113.6(3)
C19 C18 C17 125.6(3)
C20 C19 C18 120.1(4)
C20 C19 H19 120.0
C18 C19 H19 120.0
C19 C20 C21 119.8(3)
C19 C20 H20 120.1
C21 C20 H20 120.1
C20 C21 C22 117.4(3)
C20 C21 C24 122.3(3)
C22 C21 C24 120.2(4)
N4 C22 C21 122.6(3)
N4 C22 H22 118.7
C21 C22 H22 118.7
C14 C23 H23A 109.5
C14 C23 H23B 109.5
H23A C23 H23B 109.5
C14 C23 H23C 109.5
H23A C23 H23C 109.5
H23B C23 H23C 109.5
C21 C24 H24A 109.5
C21 C24 H24B 109.5
H24A C24 H24B 109.5
C21 C24 H24C 109.5
H24A C24 H24C 109.5
H24B C24 H24C 109.5
C1 N1 C5 119.7(3)
C1 N1 Co1 125.8(2)
C5 N1 Co1 114.5(2)
C10 N2 C6 119.0(3)
C10 N2 Co1 126.9(2)
C6 N2 Co1 114.0(2)
C13 N3 C17 119.4(3)
C13 N3 Co1 127.1(2)
C17 N3 Co1 113.4(2)
C22 N4 C18 119.4(3)
C22 N4 Co1 125.6(2)
C18 N4 Co1 115.0(2)
O2 C25 O1 125.7(4)
O2 C25 O3 124.3(4)
O1 C25 O3 110.0(3)
O2 C25 Co1 179.2(3)
O1 C25 Co1 55.03(18)
O3 C25 Co1 54.97(17)
O3 Co1 O1 69.44(11)
O3 Co1 N4 93.28(11)
O1 Co1 N4 89.95(11)
O3 Co1 N1 89.86(11)
O1 Co1 N1 93.03(11)
N4 Co1 N1 176.27(12)
O3 Co1 N3 167.52(11)
O1 Co1 N3 98.53(12)
N4 Co1 N3 83.14(12)
N1 Co1 N3 94.19(12)
O3 Co1 N2 97.86(12)
O1 Co1 N2 166.77(11)
N4 Co1 N2 94.61(12)
N1 Co1 N2 82.98(12)
N3 Co1 N2 94.34(12)
O3 Co1 C25 34.81(12)
O1 Co1 C25 34.63(12)
N4 Co1 C25 91.91(13)
N1 Co1 C25 91.82(12)
N3 Co1 C25 133.08(13)
N2 Co1 C25 132.58(13)
C25 O1 Co1 90.3(2)
C25 O3 Co1 90.2(2)

loop_
_geom_bond_atom_site_label_1
_geom_bond_atom_site_label_2
_geom_bond_distance
C1 N1 1.328(4)
C1 C2 1.383(5)
C1 H1 0.9300
C2 C3 1.387(5)
C2 C11 1.497(5)
C3 C4 1.372(5)
C3 H3 0.9300
C4 C5 1.375(5)
C4 H4 0.9300
C5 N1 1.358(4)
C5 C6 1.459(5)
C6 N2 1.346(4)
C6 C7 1.374(5)
C7 C8 1.386(5)
C7 H7 0.9300
C8 C9 1.381(5)
C8 H8 0.9300
C9 C10 1.382(5)
C9 C12 1.495(5)
C10 N2 1.341(4)
C10 H10 0.9300
C11 H11A 0.9600
C11 H11B 0.9600
C11 H11C 0.9600
C12 H12A 0.9600
C12 H12B 0.9600
C12 H12C 0.9600
C13 N3 1.337(4)
C13 C14 1.391(5)
C13 H13 0.9300
C14 C15 1.374(5)
C14 C23 1.496(5)
C15 C16 1.376(5)
C15 H15 0.9300
C16 C17 1.388(5)
C16 H16 0.9300
C17 N3 1.355(4)
C17 C18 1.461(5)
C18 N4 1.353(4)
C18 C19 1.374(5)
C19 C20 1.371(5)
C19 H19 0.9300
C20 C21 1.390(5)
C20 H20 0.9300
C21 C22 1.391(5)
C21 C24 1.496(5)
C22 N4 1.337(4)
C22 H22 0.9300
C23 H23A 0.9600
C23 H23B 0.9600
C23 H23C 0.9600
C24 H24A 0.9600
C24 H24B 0.9600
C24 H24C 0.9600
N1 Co1 1.927(3)
N2 Co1 1.951(3)
N3 Co1 1.950(3)
N4 Co1 1.925(3)
C25 O2 1.225(5)
C25 O1 1.312(4)
C25 O3 1.318(4)
C25 Co1 2.309(4)
Co1 O3 1.891(2)
Co1 O1 1.892(2)

loop_
_geom_hbond_atom_site_label_D
_geom_hbond_atom_site_label_H
_geom_hbond_atom_site_label_A
_geom_hbond_site_symmetry_A
_geom_hbond_distance_DH
_geom_hbond_distance_HA
_geom_hbond_distance_DA
_geom_hbond_angle_DHA
_geom_hbond_publ_flag
C1 H1 O1 . 0.93 2.43 2.931(5) 114 y
C3 H3 Br1 4_465 0.93 2.80 3.718(4) 168 y
C4 H4 O1 4_565 0.93 2.51 3.257(4) 138 y
C10 H10 N4 . 0.93 2.53 3.036(4) 114 y
C11 H11A Br1 1_455 0.96 2.91 3.810(4) 157 y
C13 H13 N1 . 0.93 2.52 3.023(4) 114 y
C19 H19 O3 4_566 0.93 2.52 3.284(4) 140 y
C20 H20 Br1 4_566 0.93 2.85 3.778(4) 172 y
C22 H22 O3 . 0.93 2.44 2.939(4) 113 y
C23 H23B O4 2_646 0.96 2.42 3.330(6) 158 y
C24 H24A Br1 . 0.96 2.93 3.836(5) 158 y

loop_
_geom_torsion_atom_site_label_1
_geom_torsion_atom_site_label_2
_geom_torsion_atom_site_label_3
_geom_torsion_atom_site_label_4
_geom_torsion
N1 C1 C2 C3 0.1(6)
N1 C1 C2 C11 -178.4(3)
C1 C2 C3 C4 0.8(6)
C11 C2 C3 C4 179.3(4)
C2 C3 C4 C5 -1.1(6)
C3 C4 C5 N1 0.5(5)
C3 C4 C5 C6 -178.4(3)
N1 C5 C6 N2 -1.9(4)
C4 C5 C6 N2 177.0(3)
N1 C5 C6 C7 179.3(3)
C4 C5 C6 C7 -1.8(6)
N2 C6 C7 C8 -1.5(5)
C5 C6 C7 C8 177.2(3)
C6 C7 C8 C9 -0.8(6)
C7 C8 C9 C10 1.4(5)
C7 C8 C9 C12 -177.3(4)
C8 C9 C10 N2 0.1(5)
C12 C9 C10 N2 178.9(3)
N3 C13 C14 C15 -0.1(5)
N3 C13 C14 C23 179.2(3)
C13 C14 C15 C16 1.1(5)
C23 C14 C15 C16 -178.3(4)
C14 C15 C16 C17 -0.7(5)
C15 C16 C17 N3 -0.6(5)
C15 C16 C17 C18 178.9(3)
N3 C17 C18 N4 1.6(4)
C16 C17 C18 N4 -178.0(3)
N3 C17 C18 C19 -178.2(3)
C16 C17 C18 C19 2.3(6)
N4 C18 C19 C20 0.7(5)
C17 C18 C19 C20 -179.5(3)
C18 C19 C20 C21 0.0(6)
C19 C20 C21 C22 -0.8(5)
C19 C20 C21 C24 178.5(4)
C20 C21 C22 N4 0.9(6)
C24 C21 C22 N4 -178.5(3)
C2 C1 N1 C5 -0.7(5)
C2 C1 N1 Co1 177.2(3)
C4 C5 N1 C1 0.5(5)
C6 C5 N1 C1 179.4(3)
C4 C5 N1 Co1 -177.7(3)
C6 C5 N1 Co1 1.3(4)
C9 C10 N2 C6 -2.4(5)
C9 C10 N2 Co1 -179.5(3)
C7 C6 N2 C10 3.0(5)
C5 C6 N2 C10 -175.8(3)
C7 C6 N2 Co1 -179.5(3)
C5 C6 N2 Co1 1.7(4)
C14 C13 N3 C17 -1.2(5)
C14 C13 N3 Co1 -177.1(3)
C16 C17 N3 C13 1.5(5)
C18 C17 N3 C13 -178.0(3)
C16 C17 N3 Co1 178.0(3)
C18 C17 N3 Co1 -1.6(4)
C21 C22 N4 C18 -0.2(5)
C21 C22 N4 Co1 -179.7(3)
C19 C18 N4 C22 -0.7(5)
C17 C18 N4 C22 179.6(3)
C19 C18 N4 Co1 178.9(3)
C17 C18 N4 Co1 -0.8(4)
C22 N4 Co1 O3 -12.4(3)
C18 N4 Co1 O3 168.0(2)
C22 N4 Co1 O1 -81.8(3)
C18 N4 Co1 O1 98.6(2)
C22 N4 Co1 N3 179.6(3)
C18 N4 Co1 N3 0.0(2)
C22 N4 Co1 N2 85.7(3)
C18 N4 Co1 N2 -93.9(3)
C22 N4 Co1 C25 -47.3(3)
C18 N4 Co1 C25 133.2(3)
C1 N1 Co1 O3 -80.4(3)
C5 N1 Co1 O3 97.7(2)
C1 N1 Co1 O1 -11.0(3)
C5 N1 Co1 O1 167.1(2)
C1 N1 Co1 N3 87.8(3)
C5 N1 Co1 N3 -94.2(2)
C1 N1 Co1 N2 -178.3(3)
C5 N1 Co1 N2 -0.3(2)
C1 N1 Co1 C25 -45.6(3)
C5 N1 Co1 C25 132.4(2)
C13 N3 Co1 O3 103.1(5)
C17 N3 Co1 O3 -73.0(6)
C13 N3 Co1 O1 88.1(3)
C17 N3 Co1 O1 -88.0(2)
C13 N3 Co1 N4 177.0(3)
C17 N3 Co1 N4 0.9(2)
C13 N3 Co1 N1 -5.6(3)
C17 N3 Co1 N1 178.3(2)
C13 N3 Co1 N2 -88.8(3)
C17 N3 Co1 N2 95.1(2)
C13 N3 Co1 C25 90.9(3)
C17 N3 Co1 C25 -85.3(3)
C10 N2 Co1 O3 87.5(3)
C6 N2 Co1 O3 -89.7(2)
C10 N2 Co1 O1 103.4(5)
C6 N2 Co1 O1 -73.9(6)
C10 N2 Co1 N4 -6.4(3)
C6 N2 Co1 N4 176.3(2)
C10 N2 Co1 N1 176.4(3)
C6 N2 Co1 N1 -0.8(2)
C10 N2 Co1 N3 -89.9(3)
C6 N2 Co1 N3 92.9(2)
C10 N2 Co1 C25 90.4(3)
C6 N2 Co1 C25 -86.8(3)
O1 C25 Co1 O3 179.8(3)
O3 C25 Co1 O1 -179.8(3)
O1 C25 Co1 N4 -87.1(2)
O3 C25 Co1 N4 93.0(2)
O1 C25 Co1 N1 92.7(2)
O3 C25 Co1 N1 -87.1(2)
O1 C25 Co1 N3 -4.8(3)
O3 C25 Co1 N3 175.40(17)
O1 C25 Co1 N2 174.82(18)
O3 C25 Co1 N2 -5.0(3)
O2 C25 O1 Co1 179.6(4)
O3 C25 O1 Co1 0.1(3)
O3 Co1 O1 C25 -0.1(2)
N4 Co1 O1 C25 93.4(2)
N1 Co1 O1 C25 -88.8(2)
N3 Co1 O1 C25 176.5(2)
N2 Co1 O1 C25 -16.9(6)
O2 C25 O3 Co1 -179.6(4)
O1 C25 O3 Co1 -0.1(3)
O1 Co1 O3 C25 0.1(2)
N4 Co1 O3 C25 -88.6(2)
N1 Co1 O3 C25 93.4(2)
N3 Co1 O3 C25 -15.7(6)
N2 Co1 O3 C25 176.3(2)
